data_7101713
loop_
_publ_author_name
'Lyashenko, Ganna'
'Saischek, Gerald'
'Pal, Aritra'
'Herbst-Irmer, Regine'
'M\"osch-Zanetti, Nadia C'

_publ_section_title
;
 Molecular oxygen activation by a molybdenum(IV) monooxo
 bis(beta-ketiminato) complex.
;
_journal_issue 7
_journal_name_full 'Chemical communications (Cambridge, England)'
_journal_page_first 701
_journal_page_last 703
_journal_paper_doi 10.1039/b617199k
_journal_year 2007
_chemical_formula_sum 'C36.5 H44 Mo N2 O5'
_chemical_formula_weight 686.68
_chemical_name_systematic
;
?
;
_space_group_IT_number 2
_symmetry_cell_setting monoclinic
_symmetry_space_group_name_Hall '-P 1'
_symmetry_space_group_name_H-M 'P -1'
_atom_sites_solution_hydrogens geom
_atom_sites_solution_primary direct
_atom_sites_solution_secondary difmap
_audit_creation_method SHELXL-97
_cell_angle_alpha 77.95(3)
_cell_angle_beta 73.18(3)
_cell_angle_gamma 78.95(3)
_cell_formula_units_Z 2
_cell_length_a 11.700(2)
_cell_length_b 12.012(2)
_cell_length_c 12.815(2)
_cell_measurement_temperature 100(2)
_cell_measurement_theta_max 58.75
_cell_measurement_theta_min 3.65
_cell_volume 1669.3(5)
_computing_cell_refinement 'Bruker SAINT (V. 7.12A, Siemens 2003)'
_computing_data_collection 'Proteum (Version 1.40, Bruker 2002)'
_computing_data_reduction 'Bruker SAINT (V. 7.12A, Siemens 2003)'
_computing_molecular_graphics 'Bruker AXS SHELXTL (V. 6.12)'
_computing_publication_material 'SHELXL-97 (Sheldrick, 1997)'
_computing_structure_refinement 'SHELXL-97 (Sheldrick, 1997)'
_computing_structure_solution 'SHELXS-97 (Sheldrick, 1990)'
_diffrn_ambient_temperature 100(2)
_diffrn_detector_area_resol_mean 5.602
_diffrn_measured_fraction_theta_full 0.912
_diffrn_measured_fraction_theta_max 0.912
_diffrn_measurement_device_type 'Bruker three circle diffractometer'
_diffrn_measurement_method 'phi and omega scan'
_diffrn_radiation_monochromator 'mirror system'
_diffrn_radiation_source 'rotating anode'
_diffrn_radiation_type CuK\a
_diffrn_radiation_wavelength 1.54178
_diffrn_reflns_av_R_equivalents 0.0319
_diffrn_reflns_av_sigmaI/netI 0.0346
_diffrn_reflns_limit_h_max 12
_diffrn_reflns_limit_h_min -12
_diffrn_reflns_limit_k_max 13
_diffrn_reflns_limit_k_min -13
_diffrn_reflns_limit_l_max 13
_diffrn_reflns_limit_l_min -13
_diffrn_reflns_number 11416
_diffrn_reflns_theta_full 58.75
_diffrn_reflns_theta_max 58.75
_diffrn_reflns_theta_min 3.65
_diffrn_standards_decay_% 0
_diffrn_standards_interval_count 0
_diffrn_standards_interval_time 0
_diffrn_standards_number 0
_exptl_absorpt_coefficient_mu 3.567
_exptl_absorpt_correction_T_max 0.7168
_exptl_absorpt_correction_T_min 0.5356
_exptl_absorpt_correction_type multi-scan
_exptl_crystal_density_diffrn 1.366
_exptl_crystal_density_method 'not measured'
_exptl_crystal_description block
_exptl_crystal_F_000 718
_exptl_crystal_size_max 0.20
_exptl_crystal_size_mid 0.20
_exptl_crystal_size_min 0.10
_refine_diff_density_max 0.361
_refine_diff_density_min -0.374
_refine_diff_density_rms 0.052
_refine_ls_extinction_method none
_refine_ls_goodness_of_fit_ref 1.069
_refine_ls_hydrogen_treatment mixed
_refine_ls_matrix_type full
_refine_ls_number_parameters 540
_refine_ls_number_reflns 4347
_refine_ls_number_restraints 447
_refine_ls_restrained_S_all 1.031
_refine_ls_R_factor_all 0.0291
_refine_ls_R_factor_gt 0.0256
_refine_ls_shift/su_max 0.002
_refine_ls_shift/su_mean 0.000
_refine_ls_structure_factor_coef Fsqd
_refine_ls_weighting_details 'calc w=1/[\s^2^(Fo^2^)+(0.0274P)^2^+1.3122P] where P=(Fo^2^+2Fc^2^)/3'
_refine_ls_weighting_scheme calc
_refine_ls_wR_factor_gt 0.0649
_refine_ls_wR_factor_ref 0.0673
_reflns_number_gt 4014
_reflns_number_total 4347
_reflns_threshold_expression >2sigma(I)
_cod_data_source_file b617199k.txt
_cod_data_source_block final
_cod_original_sg_symbol_H-M P-1
_cod_original_formula_sum 'C36.50 H44 Mo N2 O5'
_cod_database_code 7101713

loop_
_symmetry_equiv_pos_as_xyz
'x, y, z'
'-x, -y, -z'

loop_
_atom_site_label
_atom_site_type_symbol
_atom_site_fract_x
_atom_site_fract_y
_atom_site_fract_z
_atom_site_U_iso_or_equiv
_atom_site_adp_type
_atom_site_occupancy
_atom_site_symmetry_multiplicity
_atom_site_calc_flag
_atom_site_refinement_flags
_atom_site_disorder_assembly
_atom_site_disorder_group
Mo1 Mo 0.316263(17) 0.601167(16) 0.287458(16) 0.02141(9) Uani 1 1 d DU . .
O1 O 0.3086(2) 0.6416(2) 0.40685(19) 0.0256(6) Uani 0.888(4) 1 d PDU A 1
O2 O 0.16342(18) 0.6807(2) 0.25986(18) 0.0244(6) Uani 0.888(4) 1 d PDU A 1
O3 O 0.15753(18) 0.5617(2) 0.30779(17) 0.0244(6) Uani 0.888(4) 1 d PDU A 1
O4 O 0.50000(15) 0.56824(14) 0.25530(14) 0.0268(4) Uani 1 1 d . A .
O5 O 0.35949(15) 0.56283(14) 0.12733(14) 0.0262(4) Uani 1 1 d . A .
N1 N 0.33569(17) 0.41829(16) 0.35620(16) 0.0202(5) Uani 1 1 d . A .
N2 N 0.35994(18) 0.76879(16) 0.19121(17) 0.0217(5) Uani 1 1 d . A .
C1 C 0.5619(2) 0.5083(2) 0.3225(2) 0.0267(6) Uani 1 1 d . . .
C2 C 0.6843(2) 0.5399(3) 0.3039(3) 0.0380(7) Uani 1 1 d . A .
H2A H 0.7328 0.5286 0.2295 0.057 Uiso 1 1 calc R . .
H2B H 0.7237 0.4912 0.3588 0.057 Uiso 1 1 calc R . .
H2C H 0.6769 0.6208 0.3113 0.057 Uiso 1 1 calc R . .
C3 C 0.5217(2) 0.4185(2) 0.4012(2) 0.0251(6) Uani 1 1 d D A .
H3 H 0.571(2) 0.380(2) 0.446(2) 0.030 Uiso 1 1 d D . .
C4 C 0.4206(2) 0.3676(2) 0.4068(2) 0.0227(6) Uani 1 1 d . . .
C5 C 0.4148(2) 0.2478(2) 0.4705(2) 0.0308(6) Uani 1 1 d . A .
H5A H 0.3322 0.2412 0.5155 0.046 Uiso 1 1 calc R . .
H5B H 0.4695 0.2314 0.5187 0.046 Uiso 1 1 calc R . .
H5C H 0.4389 0.1926 0.4189 0.046 Uiso 1 1 calc R . .
C6 C 0.3298(2) 0.6265(2) 0.0416(2) 0.0284(6) Uani 1 1 d . . .
C7 C 0.3256(3) 0.5640(3) -0.0462(2) 0.0362(7) Uani 1 1 d . A .
H7A H 0.4064 0.5251 -0.0772 0.054 Uiso 1 1 calc R . .
H7B H 0.2976 0.6189 -0.1049 0.054 Uiso 1 1 calc R . .
H7C H 0.2699 0.5070 -0.0142 0.054 Uiso 1 1 calc R . .
C8 C 0.3091(2) 0.7443(2) 0.0287(2) 0.0291(6) Uani 1 1 d D A .
H8 H 0.286(2) 0.783(2) -0.035(2) 0.035 Uiso 1 1 d D . .
C9 C 0.3360(2) 0.8105(2) 0.0947(2) 0.0255(6) Uani 1 1 d . . .
C10 C 0.3418(3) 0.9360(2) 0.0461(2) 0.0343(7) Uani 1 1 d . A .
H10A H 0.3180 0.9818 0.1059 0.051 Uiso 1 1 calc R . .
H10B H 0.2870 0.9617 -0.0020 0.051 Uiso 1 1 calc R . .
H10C H 0.4244 0.9457 0.0029 0.051 Uiso 1 1 calc R . .
C11 C 0.2468(2) 0.3494(2) 0.3557(2) 0.0226(6) Uani 1 1 d . . .
C12 C 0.1408(2) 0.3483(2) 0.4414(2) 0.0262(6) Uani 1 1 d . A .
C13 C 0.0554(3) 0.2831(2) 0.4380(2) 0.0356(7) Uani 1 1 d . . .
H13 H -0.0179 0.2816 0.4946 0.043 Uiso 1 1 calc R A .
C14 C 0.0759(3) 0.2210(2) 0.3541(3) 0.0404(8) Uani 1 1 d . A .
H14 H 0.0163 0.1782 0.3524 0.048 Uiso 1 1 calc R . .
C15 C 0.1833(3) 0.2208(2) 0.2718(3) 0.0363(7) Uani 1 1 d . . .
H15 H 0.1972 0.1762 0.2151 0.044 Uiso 1 1 calc R A .
C16 C 0.2713(2) 0.2846(2) 0.2708(2) 0.0270(6) Uani 1 1 d . A .
C17 C 0.1212(2) 0.4098(2) 0.5371(2) 0.0304(6) Uani 1 1 d . . .
H17A H 0.0355 0.4175 0.5768 0.046 Uiso 1 1 calc R A .
H17B H 0.1460 0.4863 0.5097 0.046 Uiso 1 1 calc R . .
H17C H 0.1692 0.3657 0.5872 0.046 Uiso 1 1 calc R . .
C18 C 0.3894(3) 0.2804(2) 0.1838(2) 0.0351(7) Uani 1 1 d . . .
H18A H 0.3937 0.2232 0.1379 0.053 Uiso 1 1 calc R A .
H18B H 0.4560 0.2591 0.2194 0.053 Uiso 1 1 calc R . .
H18C H 0.3957 0.3561 0.1374 0.053 Uiso 1 1 calc R . .
C19 C 0.4162(2) 0.8391(2) 0.2357(2) 0.0226(6) Uani 1 1 d . . .
C20 C 0.5410(2) 0.8408(2) 0.1951(2) 0.0244(6) Uani 1 1 d . A .
C21 C 0.5941(2) 0.9075(2) 0.2398(2) 0.0273(6) Uani 1 1 d . . .
H21 H 0.6789 0.9080 0.2152 0.033 Uiso 1 1 calc R A .
C22 C 0.5261(2) 0.9726(2) 0.3190(2) 0.0285(6) Uani 1 1 d . A .
H22 H 0.5637 1.0178 0.3483 0.034 Uiso 1 1 calc R . .
C23 C 0.4028(2) 0.9718(2) 0.3557(2) 0.0289(6) Uani 1 1 d . . .
H23 H 0.3563 1.0179 0.4094 0.035 Uiso 1 1 calc R A .
C24 C 0.3453(2) 0.9048(2) 0.3157(2) 0.0259(6) Uani 1 1 d . A .
C25 C 0.2107(2) 0.9080(2) 0.3544(2) 0.0344(7) Uani 1 1 d . . .
H25A H 0.1759 0.9337 0.2909 0.052 Uiso 1 1 calc R A .
H25B H 0.1769 0.9615 0.4074 0.052 Uiso 1 1 calc R . .
H25C H 0.1914 0.8309 0.3900 0.052 Uiso 1 1 calc R . .
C26 C 0.6160(2) 0.7790(2) 0.1020(2) 0.0309(6) Uani 1 1 d . . .
H26A H 0.5877 0.7053 0.1097 0.046 Uiso 1 1 calc R A .
H26B H 0.7007 0.7652 0.1043 0.046 Uiso 1 1 calc R . .
H26C H 0.6087 0.8261 0.0313 0.046 Uiso 1 1 calc R . .
C101 C -0.1638(4) 0.0942(3) 0.2831(3) 0.0320(8) Uani 0.899(4) 1 d PDU B 1
C102 C -0.1498(3) -0.0203(3) 0.3318(3) 0.0351(8) Uani 0.899(4) 1 d PDU B 1
H102 H -0.1974 -0.0428 0.4044 0.042 Uiso 0.899(4) 1 calc PR B 1
C1O3 C -0.0682(15) -0.1029(6) 0.2773(5) 0.0364(9) Uani 0.899(4) 1 d PDU B 1
H1O3 H -0.0609 -0.1810 0.3120 0.044 Uiso 0.899(4) 1 calc PR B 1
C104 C 0.0019(3) -0.0710(4) 0.1726(3) 0.0387(9) Uani 0.899(4) 1 d PDU B 1
H104 H 0.0588 -0.1267 0.1349 0.046 Uiso 0.899(4) 1 calc PR B 1
C105 C -0.0108(3) 0.0431(3) 0.1226(3) 0.0420(9) Uani 0.899(4) 1 d PDU B 1
H105 H 0.0371 0.0657 0.0501 0.050 Uiso 0.899(4) 1 calc PR B 1
C106 C -0.0931(3) 0.1238(3) 0.1779(3) 0.0380(8) Uani 0.899(4) 1 d PDU B 1
H106 H -0.1012 0.2017 0.1425 0.046 Uiso 0.899(4) 1 calc PR B 1
C107 C -0.2520(3) 0.1833(3) 0.3422(3) 0.0475(10) Uani 0.899(4) 1 d PDU B 1
H10D H -0.2104 0.2469 0.3420 0.071 Uiso 0.899(4) 1 calc PR B 1
H10E H -0.2868 0.1489 0.4186 0.071 Uiso 0.899(4) 1 calc PR B 1
H10F H -0.3164 0.2124 0.3046 0.071 Uiso 0.899(4) 1 calc PR B 1
C108 C -0.153(4) 0.1214(19) 0.248(2) 0.034(3) Uani 0.101(4) 1 d PDU B 2
C109 C -0.189(2) 0.0564(19) 0.351(2) 0.032(3) Uani 0.101(4) 1 d PDU B 2
H109 H -0.2438 0.0927 0.4091 0.039 Uiso 0.101(4) 1 calc PR B 2
C110 C -0.148(3) -0.0586(19) 0.373(2) 0.034(3) Uani 0.101(4) 1 d PDU B 2
H110 H -0.1743 -0.1013 0.4449 0.041 Uiso 0.101(4) 1 calc PR B 2
C111 C -0.068(14) -0.111(5) 0.289(4) 0.036(3) Uani 0.101(4) 1 d PDU B 2
H111 H -0.0340 -0.1891 0.3047 0.043 Uiso 0.101(4) 1 calc PR B 2
C112 C -0.039(3) -0.051(2) 0.183(3) 0.037(3) Uani 0.101(4) 1 d PDU B 2
H112 H 0.0109 -0.0895 0.1245 0.044 Uiso 0.101(4) 1 calc PR B 2
C113 C -0.082(3) 0.065(2) 0.163(2) 0.036(3) Uani 0.101(4) 1 d PDU B 2
H113 H -0.0617 0.1068 0.0903 0.044 Uiso 0.101(4) 1 calc PR B 2
C114 C -0.203(3) 0.2462(17) 0.233(2) 0.044(5) Uani 0.101(4) 1 d PDU B 2
H11A H -0.2431 0.2688 0.3056 0.065 Uiso 0.101(4) 1 calc PR B 2
H11B H -0.2613 0.2601 0.1887 0.065 Uiso 0.101(4) 1 calc PR B 2
H11C H -0.1371 0.2916 0.1955 0.065 Uiso 0.101(4) 1 calc PR B 2
C1T C -0.0123(5) 0.5569(6) 0.0377(6) 0.0403(15) Uani 0.50 1 d PDU C -1
C2T C -0.045(2) 0.5913(10) -0.0610(12) 0.035(2) Uani 0.50 1 d PDU C -1
H2T H -0.0768 0.6694 -0.0804 0.042 Uiso 0.50 1 calc PR C -1
C3T C -0.0322(6) 0.5152(6) -0.1321(6) 0.0464(16) Uani 0.50 1 d PDU C -1
H3T H -0.0544 0.5409 -0.1998 0.056 Uiso 0.50 1 calc PR C -1
C4T C 0.0129(16) 0.4014(8) -0.1040(13) 0.063(3) Uani 0.50 1 d PDU C -1
H4T H 0.0228 0.3487 -0.1529 0.075 Uiso 0.50 1 calc PR C -1
C5T C 0.0432(7) 0.3644(7) -0.0064(9) 0.070(3) Uani 0.50 1 d PDU C -1
H5T H 0.0740 0.2860 0.0127 0.084 Uiso 0.50 1 calc PR C -1
C6T C 0.029(2) 0.4411(10) 0.0649(14) 0.055(4) Uani 0.50 1 d PDU C -1
H6T H 0.0484 0.4140 0.1338 0.067 Uiso 0.50 1 calc PR C -1
C7T C -0.0186(17) 0.6415(10) 0.1099(10) 0.057(3) Uani 0.50 1 d PDU C -1
H7T1 H 0.0082 0.6016 0.1754 0.085 Uiso 0.50 1 calc PR C -1
H7T2 H -0.1019 0.6791 0.1327 0.085 Uiso 0.50 1 calc PR C -1
H7T3 H 0.0338 0.6995 0.0690 0.085 Uiso 0.50 1 calc PR C -1
O3' O 0.3043(14) 0.5848(13) 0.4515(10) 0.021(3) Uani 0.112(4) 1 d PDU A 2
O2' O 0.3180(18) 0.6959(13) 0.3992(13) 0.023(3) Uani 0.112(4) 1 d PDU A 2
O1' O 0.1702(13) 0.622(2) 0.2959(16) 0.021(3) Uani 0.112(4) 1 d PDU A 2

loop_
_atom_site_aniso_label
_atom_site_aniso_U_11
_atom_site_aniso_U_22
_atom_site_aniso_U_33
_atom_site_aniso_U_23
_atom_site_aniso_U_13
_atom_site_aniso_U_12
Mo1 0.02118(13) 0.01592(13) 0.02534(14) -0.00418(8) -0.00263(9) -0.00267(9)
O1 0.0306(12) 0.0145(18) 0.0305(13) -0.0008(12) -0.0087(10) -0.0028(14)
O2 0.0267(11) 0.0153(13) 0.0286(13) 0.0006(10) -0.0057(9) -0.0036(9)
O3 0.0243(11) 0.0171(13) 0.0281(12) 0.0023(10) -0.0056(8) -0.0029(10)
O4 0.0236(9) 0.0222(9) 0.0336(11) -0.0056(8) -0.0046(8) -0.0040(8)
O5 0.0235(9) 0.0233(9) 0.0323(11) -0.0115(8) -0.0027(8) -0.0042(8)
N1 0.0210(11) 0.0177(11) 0.0208(11) -0.0038(8) -0.0039(9) -0.0019(9)
N2 0.0239(11) 0.0183(11) 0.0232(12) -0.0052(9) -0.0048(9) -0.0038(9)
C1 0.0269(15) 0.0258(14) 0.0315(16) -0.0179(12) -0.0048(12) -0.0032(12)
C2 0.0292(16) 0.0380(17) 0.0519(19) -0.0144(14) -0.0111(14) -0.0084(14)
C3 0.0233(15) 0.0271(15) 0.0273(15) -0.0105(12) -0.0097(11) 0.0021(12)
C4 0.0273(14) 0.0219(13) 0.0177(14) -0.0083(10) -0.0039(11) 0.0023(12)
C5 0.0307(15) 0.0266(15) 0.0328(16) -0.0025(12) -0.0087(12) 0.0001(12)
C6 0.0140(13) 0.0401(17) 0.0327(16) -0.0137(13) -0.0025(11) -0.0044(12)
C7 0.0309(16) 0.0431(18) 0.0385(17) -0.0228(14) -0.0053(13) -0.0026(14)
C8 0.0276(15) 0.0337(17) 0.0262(16) -0.0073(12) -0.0096(12) 0.0021(12)
C9 0.0206(14) 0.0287(15) 0.0238(15) -0.0046(11) -0.0016(11) -0.0013(12)
C10 0.0399(17) 0.0302(15) 0.0300(16) 0.0032(12) -0.0100(13) -0.0055(13)
C11 0.0255(14) 0.0156(13) 0.0276(15) -0.0002(10) -0.0093(11) -0.0051(11)
C12 0.0250(15) 0.0197(13) 0.0321(16) 0.0002(11) -0.0073(11) -0.0039(12)
C13 0.0286(16) 0.0296(16) 0.0464(19) 0.0005(13) -0.0082(13) -0.0084(13)
C14 0.0384(18) 0.0258(16) 0.066(2) -0.0009(15) -0.0256(16) -0.0137(14)
C15 0.0478(19) 0.0215(15) 0.0485(19) -0.0078(13) -0.0250(15) -0.0045(14)
C16 0.0360(16) 0.0190(13) 0.0285(15) -0.0031(11) -0.0138(12) -0.0020(12)
C17 0.0255(15) 0.0311(16) 0.0284(15) -0.0010(12) 0.0004(11) -0.0052(12)
C18 0.0503(18) 0.0246(15) 0.0299(16) -0.0098(12) -0.0074(13) -0.0032(13)
C19 0.0299(15) 0.0157(13) 0.0226(14) -0.0001(10) -0.0074(11) -0.0062(11)
C20 0.0307(15) 0.0190(13) 0.0215(14) 0.0004(10) -0.0058(11) -0.0039(12)
C21 0.0280(15) 0.0239(14) 0.0289(15) 0.0032(12) -0.0074(12) -0.0093(12)
C22 0.0394(17) 0.0214(14) 0.0283(16) -0.0016(11) -0.0112(12) -0.0116(12)
C23 0.0362(17) 0.0195(14) 0.0317(16) -0.0086(11) -0.0060(12) -0.0054(12)
C24 0.0293(15) 0.0176(13) 0.0277(15) -0.0019(11) -0.0037(11) -0.0036(12)
C25 0.0317(16) 0.0255(15) 0.0453(18) -0.0146(13) -0.0024(13) -0.0046(13)
C26 0.0264(15) 0.0316(15) 0.0324(16) -0.0063(12) -0.0016(12) -0.0066(12)
C101 0.0273(17) 0.0310(17) 0.042(2) -0.0079(15) -0.0130(19) -0.0047(17)
C102 0.0319(17) 0.036(2) 0.037(2) -0.0031(14) -0.0080(15) -0.0080(16)
C1O3 0.0331(17) 0.0317(19) 0.045(2) -0.0040(15) -0.015(2) -0.0018(19)
C104 0.034(2) 0.0400(18) 0.0423(19) -0.0108(15) -0.0131(16) 0.0049(16)
C105 0.042(2) 0.0444(19) 0.0356(19) -0.0026(14) -0.0086(15) -0.0025(16)
C106 0.0382(19) 0.0340(18) 0.041(2) 0.0000(15) -0.0135(15) -0.0049(16)
C107 0.036(2) 0.0402(19) 0.066(2) -0.0172(17) -0.0081(16) -0.0029(16)
C108 0.031(5) 0.032(4) 0.043(5) -0.006(4) -0.014(5) -0.005(5)
C109 0.029(5) 0.033(4) 0.042(4) -0.008(4) -0.015(5) -0.009(5)
C110 0.032(5) 0.032(5) 0.042(5) -0.006(4) -0.014(5) -0.008(5)
C111 0.033(5) 0.035(4) 0.042(4) -0.006(4) -0.013(5) -0.003(4)
C112 0.034(5) 0.036(4) 0.042(4) -0.008(4) -0.014(4) -0.001(4)
C113 0.033(5) 0.035(4) 0.041(4) -0.005(4) -0.012(4) -0.003(5)
C114 0.041(11) 0.034(6) 0.056(11) -0.005(6) -0.021(10) 0.003(8)
C1T 0.024(3) 0.054(4) 0.044(4) -0.004(4) -0.006(3) -0.017(3)
C2T 0.026(7) 0.041(5) 0.040(5) -0.002(4) -0.013(4) -0.008(6)
C3T 0.040(4) 0.055(4) 0.048(4) -0.007(3) -0.008(3) -0.023(3)
C4T 0.041(6) 0.047(5) 0.095(8) -0.020(6) 0.006(5) -0.024(6)
C5T 0.037(4) 0.032(4) 0.112(8) 0.017(5) 0.006(5) -0.002(4)
C6T 0.026(6) 0.058(6) 0.062(7) 0.025(5) -0.003(5) -0.006(7)
C7T 0.051(7) 0.089(8) 0.042(5) -0.012(6) -0.009(4) -0.044(7)
O3' 0.029(5) 0.007(6) 0.031(3) -0.008(5) -0.008(4) -0.001(5)
O2' 0.029(5) 0.009(6) 0.030(5) -0.002(4) -0.006(4) 0.001(5)
O1' 0.027(4) 0.010(7) 0.023(6) -0.005(6) -0.002(4) 0.003(6)

loop_
_atom_type_symbol
_atom_type_description
_atom_type_scat_dispersion_real
_atom_type_scat_dispersion_imag
_atom_type_scat_source
C C 0.0181 0.0091 'International Tables Vol C Tables 4.2.6.8 and 6.1.1.4'
H H 0.0000 0.0000 'International Tables Vol C Tables 4.2.6.8 and 6.1.1.4'
N N 0.0311 0.0180 'International Tables Vol C Tables 4.2.6.8 and 6.1.1.4'
O O 0.0492 0.0322 'International Tables Vol C Tables 4.2.6.8 and 6.1.1.4'
Mo Mo -0.0483 2.7339 'International Tables Vol C Tables 4.2.6.8 and 6.1.1.4'

loop_
_geom_angle_atom_site_label_1
_geom_angle_atom_site_label_2
_geom_angle_atom_site_label_3
_geom_angle
O1' Mo1 O1 98.0(6)
O1' Mo1 O3 22.3(8)
O1 Mo1 O3 104.01(10)
O1' Mo1 O2 22.4(8)
O1 Mo1 O2 100.84(10)
O3 Mo1 O2 43.47(9)
O1' Mo1 O2' 99.8(8)
O1 Mo1 O2' 17.9(4)
O3 Mo1 O2' 112.0(6)
O2 Mo1 O2' 95.6(6)
O1' Mo1 O3' 97.9(8)
O1 Mo1 O3' 22.0(4)
O3 Mo1 O3' 95.5(4)
O2 Mo1 O3' 108.8(5)
O2' Mo1 O3' 39.8(5)
O1' Mo1 O4 171.7(6)
O1 Mo1 O4 90.23(10)
O3 Mo1 O4 154.26(9)
O2 Mo1 O4 154.78(8)
O2' Mo1 O4 88.0(6)
O3' Mo1 O4 89.9(5)
O1' Mo1 O5 92.0(6)
O1 Mo1 O5 168.44(9)
O3 Mo1 O5 87.44(8)
O2 Mo1 O5 86.26(8)
O2' Mo1 O5 153.5(5)
O3' Mo1 O5 160.9(4)
O4 Mo1 O5 79.78(7)
O1' Mo1 N1 98.8(9)
O1 Mo1 N1 93.36(10)
O3 Mo1 N1 77.06(9)
O2 Mo1 N1 120.51(9)
O2' Mo1 N1 110.5(5)
O3' Mo1 N1 71.6(4)
O4 Mo1 N1 80.86(8)
O5 Mo1 N1 90.80(7)
O1' Mo1 N2 98.2(9)
O1 Mo1 N2 92.60(10)
O3 Mo1 N2 118.88(9)
O2 Mo1 N2 75.95(9)
O2' Mo1 N2 74.7(5)
O3' Mo1 N2 114.3(4)
O4 Mo1 N2 81.01(8)
O5 Mo1 N2 80.18(7)
N1 Mo1 N2 160.92(8)
O3 O2 Mo1 67.72(13)
O2 O3 Mo1 68.81(13)
C1 O4 Mo1 126.41(16)
C6 O5 Mo1 127.59(16)
C4 N1 C11 117.2(2)
C4 N1 Mo1 123.01(16)
C11 N1 Mo1 119.56(15)
C9 N2 C19 117.6(2)
C9 N2 Mo1 123.44(16)
C19 N2 Mo1 118.95(15)
O4 C1 C3 123.1(2)
O4 C1 C2 115.2(2)
C3 C1 C2 121.7(3)
C1 C3 C4 124.4(2)
N1 C4 C3 123.4(2)
N1 C4 C5 120.0(2)
C3 C4 C5 116.5(2)
O5 C6 C8 122.7(2)
O5 C6 C7 115.9(2)
C8 C6 C7 121.4(3)
C6 C8 C9 124.9(3)
N2 C9 C8 124.2(2)
N2 C9 C10 120.2(2)
C8 C9 C10 115.6(2)
C12 C11 C16 122.4(2)
C12 C11 N1 118.7(2)
C16 C11 N1 118.9(2)
C13 C12 C11 117.8(3)
C13 C12 C17 120.6(2)
C11 C12 C17 121.6(2)
C14 C13 C12 121.0(3)
C13 C14 C15 120.1(3)
C14 C15 C16 121.3(3)
C15 C16 C11 117.4(3)
C15 C16 C18 121.0(3)
C11 C16 C18 121.6(2)
C24 C19 C20 121.7(2)
C24 C19 N2 119.7(2)
C20 C19 N2 118.6(2)
C21 C20 C19 117.9(2)
C21 C20 C26 119.8(2)
C19 C20 C26 122.1(2)
C22 C21 C20 121.2(2)
C21 C22 C23 119.8(2)
C22 C23 C24 121.4(3)
C23 C24 C19 117.8(2)
C23 C24 C25 120.5(2)
C19 C24 C25 121.6(2)
C106 C101 C102 117.5(3)
C106 C101 C107 120.8(3)
C102 C101 C107 121.7(3)
C101 C102 C1O3 121.8(4)
C104 C1O3 C102 119.5(4)
C1O3 C104 C105 119.5(4)
C106 C105 C104 120.1(3)
C101 C106 C105 121.6(3)
C113 C108 C109 117.9(17)
C113 C108 C114 124.0(18)
C109 C108 C114 117.9(17)
C110 C109 C108 122.2(17)
C109 C110 C111 118.9(19)
C112 C111 C110 120(2)
C111 C112 C113 119.4(19)
C108 C113 C112 120.9(17)
C2T C1T C6T 117.2(9)
C2T C1T C7T 121.2(9)
C6T C1T C7T 121.6(9)
C3T C2T C1T 121.8(9)
C2T C3T C4T 119.4(10)
C5T C4T C3T 120.2(11)
C4T C5T C6T 120.1(10)
C5T C6T C1T 121.3(11)
O2' O3' Mo1 69.2(7)
O3' O2' Mo1 71.0(7)

loop_
_geom_bond_atom_site_label_1
_geom_bond_atom_site_label_2
_geom_bond_distance
Mo1 O1' 1.654(14)
Mo1 O1 1.673(2)
Mo1 O3 1.936(2)
Mo1 O2 1.951(2)
Mo1 O2' 2.013(13)
Mo1 O3' 2.036(12)
Mo1 O4 2.0438(17)
Mo1 O5 2.0936(18)
Mo1 N1 2.184(2)
Mo1 N2 2.198(2)
O2 O3 1.439(3)
O4 C1 1.299(3)
O5 C6 1.296(3)
N1 C4 1.324(3)
N1 C11 1.449(3)
N2 C9 1.322(3)
N2 C19 1.450(3)
C1 C3 1.366(4)
C1 C2 1.492(4)
C3 C4 1.410(4)
C4 C5 1.503(4)
C6 C8 1.372(4)
C6 C7 1.494(4)
C8 C9 1.407(4)
C9 C10 1.512(4)
C11 C12 1.399(4)
C11 C16 1.400(4)
C12 C13 1.397(4)
C12 C17 1.501(4)
C13 C14 1.373(4)
C14 C15 1.388(4)
C15 C16 1.392(4)
C16 C18 1.504(4)
C19 C24 1.400(4)
C19 C20 1.403(4)
C20 C21 1.395(4)
C20 C26 1.504(4)
C21 C22 1.379(4)
C22 C23 1.383(4)
C23 C24 1.393(4)
C24 C25 1.504(4)
C101 C106 1.377(5)
C101 C102 1.387(5)
C101 C107 1.498(5)
C102 C1O3 1.387(5)
C1O3 C104 1.374(6)
C104 C105 1.386(5)
C105 C106 1.380(5)
C108 C113 1.377(14)
C108 C109 1.382(14)
C108 C114 1.494(16)
C109 C110 1.370(15)
C110 C111 1.379(16)
C111 C112 1.376(15)
C112 C113 1.394(16)
C1T C2T 1.385(11)
C1T C6T 1.389(11)
C1T C7T 1.489(10)
C2T C3T 1.380(11)
C3T C4T 1.380(11)
C4T C5T 1.360(12)
C5T C6T 1.386(13)
O3' O2' 1.379(15)
